data_4088245
loop_
_publ_author_name
'Xu, Ling'
'Wang, Yang'
'Wang, Yu-Chen'
'Wang, Zitao'
'Zhang, Wen-Xiong'
'Xi, Zhenfeng'

_publ_section_title
;
 Sandwich Lutetacyclopentadiene with the Coordination of Lithium to the
 Diene Unit: Synthesis, Structure, and Transformation
;
_journal_issue 1
_journal_name_full Organometallics
_journal_page_first 5
_journal_paper_doi 10.1021/acs.organomet.5b00957
_journal_volume 35
_journal_year 2015
_chemical_formula_moiety 'C32 H38 Lu Si2, C18 H36 K N2 O6'
_chemical_formula_sum 'C50 H74 K Lu N2 O6 Si2'
_chemical_formula_weight 1069.36
_space_group_crystal_system monoclinic
_space_group_IT_number 14
_space_group_name_Hall '-P 2ybc'
_space_group_name_H-M_alt 'P 1 21/c 1'
_atom_sites_solution_hydrogens geom
_atom_sites_solution_primary direct
_audit_creation_date 2015-04-15
_audit_creation_method
;
Olex2 1.2
(compiled 2015.01.26 svn.r3150 for OlexSys, GUI svn.r4998)
;
_cell_angle_alpha 90
_cell_angle_beta 94.299(2)
_cell_angle_gamma 90
_cell_formula_units_Z 4
_cell_length_a 11.1023(2)
_cell_length_b 18.3997(5)
_cell_length_c 25.5155(7)
_cell_measurement_reflns_used 11110
_cell_measurement_temperature 180.00(10)
_cell_measurement_theta_max 27.9530
_cell_measurement_theta_min 3.3050
_cell_volume 5197.6(2)
_computing_cell_refinement
;
CrysAlisPro, Agilent Technologies,
Version 1.171.36.32 (release 02-08-2013 CrysAlis171 .NET)
(compiled Aug  2 2013,16:46:58)
;
_computing_data_collection
;
CrysAlisPro, Agilent Technologies,
Version 1.171.36.32 (release 02-08-2013 CrysAlis171 .NET)
(compiled Aug  2 2013,16:46:58)
;
_computing_data_reduction
;
CrysAlisPro, Agilent Technologies,
Version 1.171.36.32 (release 02-08-2013 CrysAlis171 .NET)
(compiled Aug  2 2013,16:46:58)
;
_computing_molecular_graphics 'Olex2 (Dolomanov et al., 2009)'
_computing_publication_material 'Olex2 (Dolomanov et al., 2009)'
_computing_structure_refinement 'ShelXL (Sheldrick, 2008)'
_computing_structure_solution 'ShelXS (Sheldrick, 2008)'
_diffrn_ambient_temperature 180.00(10)
_diffrn_detector_area_resol_mean 10.3914
_diffrn_measured_fraction_theta_full 0.997
_diffrn_measured_fraction_theta_max 0.996
_diffrn_measurement_details
;
#__ type_ start__ end____ width___ exp.time_
  1 omega  -99.00  -74.00   1.0000    7.8500
omega____ theta____ kappa____ phi______ frames
    -      -11.6392  178.0000    0.0000 25

#__ type_ start__ end____ width___ exp.time_
  2 omega  -20.00   19.00   1.0000    7.8500
omega____ theta____ kappa____ phi______ frames
    -      -11.6392  -99.0000  150.0000 39

#__ type_ start__ end____ width___ exp.time_
  3 omega  -14.00   14.00   1.0000    7.8500
omega____ theta____ kappa____ phi______ frames
    -      -11.6392   82.0000  144.0000 28

#__ type_ start__ end____ width___ exp.time_
  4 omega -100.00  -75.00   1.0000    7.8500
omega____ theta____ kappa____ phi______ frames
    -      -11.6392  178.0000   90.0000 25

#__ type_ start__ end____ width___ exp.time_
  5 omega  -12.00   52.00   1.0000    7.8500
omega____ theta____ kappa____ phi______ frames
    -      -11.6392   38.0000   30.0000 64

#__ type_ start__ end____ width___ exp.time_
  6 omega  -67.00   11.00   1.0000    7.8500
omega____ theta____ kappa____ phi______ frames
    -      -11.6392  -77.0000  -90.0000 78
;
_diffrn_measurement_device_type 'SuperNova, Dual, Cu at zero, Atlas'
_diffrn_measurement_method '\w scans'
_diffrn_orient_matrix_UB_11 0.0358304000
_diffrn_orient_matrix_UB_12 0.0038274000
_diffrn_orient_matrix_UB_13 0.0240400000
_diffrn_orient_matrix_UB_21 -0.0296363000
_diffrn_orient_matrix_UB_22 0.0332180000
_diffrn_orient_matrix_UB_23 0.0048988000
_diffrn_orient_matrix_UB_31 -0.0440684000
_diffrn_orient_matrix_UB_32 -0.0192186000
_diffrn_orient_matrix_UB_33 0.0132138000
_diffrn_radiation_monochromator mirror
_diffrn_radiation_type MoK\a
_diffrn_radiation_wavelength 0.71073
_diffrn_reflns_av_R_equivalents 0.0544
_diffrn_reflns_av_unetI/netI 0.0720
_diffrn_reflns_Laue_measured_fraction_full 0.997
_diffrn_reflns_Laue_measured_fraction_max 0.996
_diffrn_reflns_limit_h_max 13
_diffrn_reflns_limit_h_min -13
_diffrn_reflns_limit_k_max 22
_diffrn_reflns_limit_k_min -21
_diffrn_reflns_limit_l_max 31
_diffrn_reflns_limit_l_min -29
_diffrn_reflns_number 29444
_diffrn_reflns_point_group_measured_fraction_full 0.997
_diffrn_reflns_point_group_measured_fraction_max 0.996
_diffrn_reflns_theta_full 25.242
_diffrn_reflns_theta_max 26.020
_diffrn_reflns_theta_min 2.879
_diffrn_source 'SuperNova (Mo) X-ray Source'
_exptl_absorpt_coefficient_mu 2.072
_exptl_absorpt_correction_T_max 1.00000
_exptl_absorpt_correction_T_min 0.65875
_exptl_absorpt_correction_type multi-scan
_exptl_absorpt_process_details
;
CrysAlisPro, Agilent Technologies,
Version 1.171.36.32 (release 02-08-2013 CrysAlis171 .NET)
(compiled Aug  2 2013,16:46:58)
Empirical absorption correction using spherical harmonics,
 implemented in SCALE3 ABSPACK scaling algorithm.
;
_exptl_crystal_colour 'light yellow'
_exptl_crystal_colour_modifier light
_exptl_crystal_colour_primary yellow
_exptl_crystal_density_diffrn 1.367
_exptl_crystal_description prism
_exptl_crystal_F_000 2216
_exptl_crystal_size_max 0.4
_exptl_crystal_size_mid 0.2
_exptl_crystal_size_min 0.2
_refine_diff_density_max 1.188
_refine_diff_density_min -0.933
_refine_diff_density_rms 0.112
_refine_ls_extinction_method none
_refine_ls_goodness_of_fit_ref 1.066
_refine_ls_hydrogen_treatment constr
_refine_ls_matrix_type full
_refine_ls_number_parameters 805
_refine_ls_number_reflns 10215
_refine_ls_number_restraints 379
_refine_ls_restrained_S_all 1.068
_refine_ls_R_factor_all 0.0605
_refine_ls_R_factor_gt 0.0404
_refine_ls_shift/su_max 0.000
_refine_ls_shift/su_mean 0.000
_refine_ls_structure_factor_coef Fsqd
_refine_ls_weighting_details
;
 w=1/[\s^2^(Fo^2^)+(0.0260P)^2^+4.0681P]
 where P=(Fo^2^+2Fc^2^)/3
;
_refine_ls_weighting_scheme calc
_refine_ls_wR_factor_gt 0.0759
_refine_ls_wR_factor_ref 0.0925
_reflns_Friedel_coverage 0.000
_reflns_number_gt 7953
_reflns_number_total 10215
_reflns_threshold_expression 'I > 2\s(I)'
_cod_data_source_file om5b00957_si_002.cif
_cod_data_source_block 5
_cod_database_code 4088245
_shelxl_version_number 2013-2
_chemical_oxdiff_formula 'C67 H74 O6 N2 Lu Si2 K'
_shelx_space_group_comment
;
The symmetry employed for this shelxl refinement is uniquely defined
by the following loop, which should always be used as a source of
symmetry information in preference to the above space-group names.
They are only intended as comments.
;
_shelx_estimated_absorpt_t_max 0.682
_shelx_estimated_absorpt_t_min 0.491
_reflns_odcompleteness_completeness 99.58
_reflns_odcompleteness_iscentric 1
_reflns_odcompleteness_theta 25.97
_olex2_refinement_description
;
1. Fixed Uiso
 At 1.2 times of:
  All C(H) groups, All C(H,H) groups
 At 1.5 times of:
  All C(H,H,H) groups
2. Rigid bond restraints
 All non-hydrogen atoms
 with sigma for 1-2 distances of 0.01 and sigma for 1-3 distances of 0.01
3. Uiso/Uaniso restraints and constraints
Uanis(C31) \\sim Ueq, Uanis(C31A) \\sim Ueq, Uanis(C30) \\sim Ueq: with sigma
of 0.005 and sigma for terminal atoms of 0.01
4. Others
 Sof(C24A)=Sof(C25A)=Sof(H25A)=Sof(C26A)=Sof(H26A)=Sof(C27A)=Sof(H27A)=
 Sof(C28A)=Sof(H28A)=Sof(C29A)=Sof(H29A)=1-FVAR(1)
 Sof(C24)=Sof(C25)=Sof(H25)=Sof(C26)=Sof(H26)=Sof(C27)=Sof(H27)=Sof(C28)=
 Sof(H28)=Sof(C29)=Sof(H29)=FVAR(1)
 Sof(Si2A)=Sof(C30A)=Sof(H30E)=Sof(H30D)=Sof(H30F)=Sof(C31A)=Sof(H31F)=
 Sof(H31D)=Sof(H31E)=Sof(C32A)=Sof(H32D)=Sof(H32F)=Sof(H32E)=1-FVAR(2)
 Sof(Si2)=Sof(C30)=Sof(H30B)=Sof(H30A)=Sof(H30C)=Sof(C31)=Sof(H31A)=Sof(H31B)=
 Sof(H31C)=Sof(C32)=Sof(H32A)=Sof(H32B)=Sof(H32C)=FVAR(2)
 Sof(O3A)=Sof(O4A)=Sof(C39A)=Sof(H39D)=Sof(H39C)=Sof(C40A)=Sof(H40D)=Sof(H40C)=
 Sof(C41A)=Sof(H41C)=Sof(H41D)=Sof(C42A)=Sof(H42C)=Sof(H42D)=Sof(C43A)=
 Sof(H43C)=Sof(H43D)=Sof(C44A)=Sof(H44C)=Sof(H44D)=Sof(O5A)=Sof(O6A)=Sof(C45A)=
 Sof(H45C)=Sof(H45D)=Sof(C46A)=Sof(H46C)=Sof(H46D)=Sof(C47A)=Sof(H47C)=
 Sof(H47D)=Sof(C48A)=Sof(H48D)=Sof(H48C)=Sof(C49A)=Sof(H49C)=Sof(H49D)=
 Sof(C50A)=Sof(H50D)=Sof(H50C)=1-FVAR(3)
 Sof(O5)=Sof(O6)=Sof(C45)=Sof(H45A)=Sof(H45B)=Sof(C46)=Sof(H46A)=Sof(H46B)=
 Sof(C47)=Sof(H47B)=Sof(H47A)=Sof(C48)=Sof(H48A)=Sof(H48B)=Sof(C49)=Sof(H49B)=
 Sof(H49A)=Sof(C50)=Sof(H50B)=Sof(H50A)=Sof(O3)=Sof(O4)=Sof(C39)=Sof(H39A)=
 Sof(H39B)=Sof(C40)=Sof(H40A)=Sof(H40B)=Sof(C41)=Sof(H41A)=Sof(H41B)=Sof(C42)=
 Sof(H42A)=Sof(H42B)=Sof(C43)=Sof(H43B)=Sof(H43A)=Sof(C44)=Sof(H44B)=Sof(H44A)=
 FVAR(3)
5.a Secondary CH2 refined with riding coordinates:
 C33(H33B,H33A), C34(H34B,H34A), C35(H35A,H35B), C36(H36A,H36B), C37(H37A,
 H37B), C38(H38A,H38B), C39A(H39D,H39C), C40A(H40D,H40C), C41A(H41C,H41D),
 C42A(H42C,H42D), C43A(H43C,H43D), C44A(H44C,H44D), C45(H45A,H45B), C46(H46A,
 H46B), C47(H47B,H47A), C48(H48A,H48B), C49(H49B,H49A), C50(H50B,H50A),
 C39(H39A,H39B), C40(H40A,H40B), C41(H41A,H41B), C42(H42A,H42B), C43(H43B,H43A),
  C44(H44B,H44A), C45A(H45C,H45D), C46A(H46C,H46D), C47A(H47C,H47D), C48A(H48D,
 H48C), C49A(H49C,H49D), C50A(H50D,H50C)
5.b Aromatic/amide H refined with riding coordinates:
 C5(H5), C6(H6), C7(H7), C8(H8), C9(H9), C10(H10), C11(H11), C12(H12),
 C13(H13), C14(H14), C19(H19), C20(H20), C21(H21), C22(H22), C23(H23),
 C25A(H25A), C26A(H26A), C27A(H27A), C28A(H28A), C29A(H29A), C25(H25), C26(H26),
  C27(H27), C28(H28), C29(H29)
5.c Idealised Me refined as rotating group:
 C15(H15A,H15B,H15C), C16(H16A,H16B,H16C), C17(H17C,H17A,H17B), C30A(H30E,H30D,
 H30F), C31A(H31F,H31D,H31E), C32A(H32D,H32F,H32E), C30(H30B,H30A,H30C),
 C31(H31A,H31B,H31C), C32(H32A,H32B,H32C)
;
_olex2_submission_special_instructions 'No special instructions were received'

loop_
_space_group_symop_operation_xyz
'x, y, z'
'-x, y+1/2, -z+1/2'
'-x, -y, -z'
'x, -y-1/2, z-1/2'

loop_
_atom_site_label
_atom_site_type_symbol
_atom_site_fract_x
_atom_site_fract_y
_atom_site_fract_z
_atom_site_U_iso_or_equiv
_atom_site_adp_type
_atom_site_occupancy
_atom_site_site_symmetry_order
_atom_site_calc_flag
_atom_site_refinement_flags_posn
_atom_site_refinement_flags_adp
_atom_site_refinement_flags_occupancy
_atom_site_disorder_assembly
_atom_site_disorder_group
Lu1 Lu 0.02163(2) 0.31494(2) 0.15261(2) 0.02849(7) Uani 1 1 d . U . . .
Si1 Si -0.14673(10) 0.48142(8) 0.10014(5) 0.0354(3) Uani 1 1 d . U . . .
C1 C -0.1458(3) 0.3908(3) 0.13025(18) 0.0326(10) Uani 1 1 d . U . . .
C2 C -0.2455(3) 0.3562(2) 0.14559(18) 0.0299(10) Uani 1 1 d . U . . .
C3 C -0.2408(3) 0.2841(3) 0.1739(2) 0.0429(12) Uani 1 1 d . U . . .
C4 C -0.1376(4) 0.2436(3) 0.1811(2) 0.0478(12) Uani 1 1 d . U . . .
C5 C 0.0444(5) 0.3991(4) 0.2349(2) 0.0656(17) Uani 1 1 d . U . . .
H5 H -0.0193 0.4327 0.2388 0.079 Uiso 1 1 calc R . . . .
C6 C 0.0499(4) 0.3302(3) 0.25404(19) 0.0467(13) Uani 1 1 d . U . . .
H6 H -0.0089 0.3069 0.2734 0.056 Uiso 1 1 calc R . . . .
C7 C 0.1567(4) 0.3008(3) 0.2401(2) 0.0479(13) Uani 1 1 d . U . . .
H7 H 0.1843 0.2529 0.2483 0.058 Uiso 1 1 calc R . . . .
C8 C 0.2163(4) 0.3508(4) 0.2129(2) 0.0625(16) Uani 1 1 d . U . . .
H8 H 0.2927 0.3441 0.1992 0.075 Uiso 1 1 calc R . . . .
C9 C 0.1481(6) 0.4121(4) 0.2086(3) 0.0741(18) Uani 1 1 d . U . . .
H9 H 0.1674 0.4556 0.1909 0.089 Uiso 1 1 calc R . . . .
C10 C 0.0115(6) 0.2304(5) 0.0695(3) 0.088(2) Uani 1 1 d . U . . .
H10 H -0.0580 0.2003 0.0644 0.106 Uiso 1 1 calc R . . . .
C11 C 0.1253(5) 0.2136(4) 0.0986(2) 0.0604(15) Uani 1 1 d . U . . .
H11 H 0.1461 0.1698 0.1168 0.072 Uiso 1 1 calc R . . . .
C12 C 0.1963(5) 0.2734(4) 0.0946(2) 0.0588(15) Uani 1 1 d . U . . .
H12 H 0.2770 0.2776 0.1096 0.071 Uiso 1 1 calc R . . . .
C13 C 0.1372(7) 0.3251(4) 0.0666(3) 0.0775(18) Uani 1 1 d . U . . .
H13 H 0.1692 0.3717 0.0595 0.093 Uiso 1 1 calc R . . . .
C14 C 0.0274(7) 0.3025(5) 0.0502(2) 0.089(2) Uani 1 1 d . U . . .
H14 H -0.0308 0.3296 0.0291 0.107 Uiso 1 1 calc R . . . .
C15 C -0.2369(6) 0.4921(4) 0.0356(3) 0.086(2) Uani 1 1 d . U . . .
H15A H -0.2098 0.4564 0.0106 0.128 Uiso 1 1 calc GR . . . .
H15B H -0.2256 0.5412 0.0221 0.128 Uiso 1 1 calc GR . . . .
H15C H -0.3227 0.4842 0.0405 0.128 Uiso 1 1 calc GR . . . .
C16 C 0.0092(4) 0.5104(3) 0.0870(3) 0.075(2) Uani 1 1 d . U . . .
H16A H 0.0629 0.5044 0.1190 0.113 Uiso 1 1 calc GR . . . .
H16B H 0.0082 0.5615 0.0763 0.113 Uiso 1 1 calc GR . . . .
H16C H 0.0384 0.4804 0.0588 0.113 Uiso 1 1 calc GR . . . .
C17 C -0.1984(6) 0.5544(3) 0.1452(3) 0.0724(18) Uani 1 1 d . U . . .
H17C H -0.1596 0.5473 0.1806 0.109 Uiso 1 1 calc GR . . . .
H17A H -0.2863 0.5518 0.1464 0.109 Uiso 1 1 calc GR . . . .
H17B H -0.1761 0.6022 0.1319 0.109 Uiso 1 1 calc GR . . . .
C18 C -0.3699(3) 0.3885(3) 0.13448(19) 0.0337(11) Uani 1 1 d . U . . .
C19 C -0.4202(4) 0.4327(3) 0.1703(2) 0.0429(12) Uani 1 1 d . U . . .
H19 H -0.3774 0.4411 0.2034 0.051 Uiso 1 1 calc R . . . .
C20 C -0.5319(4) 0.4654(3) 0.1593(2) 0.0556(15) Uani 1 1 d . U . . .
H20 H -0.5647 0.4960 0.1847 0.067 Uiso 1 1 calc R . . . .
C21 C -0.5948(4) 0.4532(4) 0.1118(3) 0.0629(17) Uani 1 1 d . U . . .
H21 H -0.6717 0.4750 0.1042 0.075 Uiso 1 1 calc R . . . .
C22 C -0.5468(4) 0.4097(4) 0.0757(3) 0.0686(18) Uani 1 1 d . U . . .
H22 H -0.5896 0.4017 0.0425 0.082 Uiso 1 1 calc R . . . .
C23 C -0.4359(4) 0.3771(3) 0.0872(2) 0.0510(14) Uani 1 1 d . U . . .
H23 H -0.4042 0.3460 0.0618 0.061 Uiso 1 1 calc R . . . .
Si2A Si -0.1335(3) 0.16103(18) 0.22607(19) 0.0316(10) Uani 0.492(7) 1 d . U P A 1
C24A C -0.3557(13) 0.2660(9) 0.2064(7) 0.031(3) Uani 0.567(18) 1 d . U P B 1
C25A C -0.3563(11) 0.2701(8) 0.2602(6) 0.038(3) Uani 0.567(18) 1 d . U P B 1
H25A H -0.2901 0.2922 0.2799 0.045 Uiso 0.567(18) 1 calc R . P B 1
C26A C -0.4519(10) 0.2425(7) 0.2865(6) 0.053(3) Uani 0.567(18) 1 d . U P B 1
H26A H -0.4495 0.2449 0.3237 0.064 Uiso 0.567(18) 1 calc R . P B 1
C27A C -0.5497(11) 0.2117(11) 0.2585(7) 0.058(4) Uani 0.567(18) 1 d . U P B 1
H27A H -0.6129 0.1899 0.2762 0.070 Uiso 0.567(18) 1 calc R . P B 1
C28A C -0.5542(12) 0.2129(10) 0.2054(7) 0.055(5) Uani 0.567(18) 1 d . U P B 1
H28A H -0.6240 0.1949 0.1857 0.066 Uiso 0.567(18) 1 calc R . P B 1
C29A C -0.4590(8) 0.2399(7) 0.1790(5) 0.042(3) Uani 0.567(18) 1 d . U P B 1
H29A H -0.4648 0.2406 0.1417 0.051 Uiso 0.567(18) 1 calc R . P B 1
C30A C -0.2690(10) 0.1014(7) 0.2204(6) 0.059(4) Uani 0.492(7) 1 d . U P A 1
H30E H -0.2469 0.0526 0.2332 0.088 Uiso 0.492(7) 1 calc GR . P A 1
H30D H -0.3003 0.0986 0.1835 0.088 Uiso 0.492(7) 1 calc GR . P A 1
H30F H -0.3312 0.1216 0.2414 0.088 Uiso 0.492(7) 1 calc GR . P A 1
C31A C -0.0084(11) 0.1011(7) 0.2015(5) 0.054(3) Uani 0.492(7) 1 d . U P A 1
H31F H 0.0663 0.1294 0.2011 0.081 Uiso 0.492(7) 1 calc GR . P A 1
H31D H -0.0325 0.0842 0.1658 0.081 Uiso 0.492(7) 1 calc GR . P A 1
H31E H 0.0049 0.0592 0.2249 0.081 Uiso 0.492(7) 1 calc GR . P A 1
C32A C -0.0912(9) 0.1719(6) 0.2983(4) 0.045(3) Uani 0.492(7) 1 d . U P A 1
H32D H -0.0158 0.1995 0.3034 0.067 Uiso 0.492(7) 1 calc GR . P A 1
H32F H -0.0803 0.1239 0.3146 0.067 Uiso 0.492(7) 1 calc GR . P A 1
H32E H -0.1556 0.1980 0.3146 0.067 Uiso 0.492(7) 1 calc GR . P A 1
Si2 Si -0.1196(2) 0.14489(19) 0.1963(2) 0.0355(10) Uani 0.508(7) 1 d . U P A 2
C24 C -0.3528(15) 0.2514(12) 0.1860(7) 0.027(4) Uani 0.433(18) 1 d . U P B 2
C25 C -0.3819(15) 0.2643(10) 0.2370(9) 0.035(4) Uani 0.433(18) 1 d . U P B 2
H25 H -0.3290 0.2935 0.2592 0.042 Uiso 0.433(18) 1 calc R . P B 2
C26 C -0.4837(16) 0.2367(8) 0.2568(8) 0.040(4) Uani 0.433(18) 1 d . U P B 2
H26 H -0.5036 0.2492 0.2913 0.048 Uiso 0.433(18) 1 calc R . P B 2
C27 C -0.5565(14) 0.1908(10) 0.2262(10) 0.042(5) Uani 0.433(18) 1 d . U P B 2
H27 H -0.6260 0.1700 0.2397 0.051 Uiso 0.433(18) 1 calc R . P B 2
C28 C -0.5296(10) 0.1755(9) 0.1770(7) 0.048(4) Uani 0.433(18) 1 d . U P B 2
H28 H -0.5797 0.1431 0.1562 0.057 Uiso 0.433(18) 1 calc R . P B 2
C29 C -0.4297(11) 0.2061(9) 0.1562(6) 0.038(4) Uani 0.433(18) 1 d . U P B 2
H29 H -0.4139 0.1959 0.1209 0.046 Uiso 0.433(18) 1 calc R . P B 2
C30 C -0.2207(10) 0.1107(6) 0.2467(5) 0.046(3) Uani 0.508(7) 1 d . U P A 2
H30B H -0.1968 0.0611 0.2571 0.070 Uiso 0.508(7) 1 calc GR . P A 2
H30A H -0.3046 0.1105 0.2318 0.070 Uiso 0.508(7) 1 calc GR . P A 2
H30C H -0.2135 0.1425 0.2776 0.070 Uiso 0.508(7) 1 calc GR . P A 2
C31 C 0.0362(9) 0.1269(6) 0.2259(5) 0.048(3) Uani 0.508(7) 1 d . U P A 2
H31A H 0.0950 0.1406 0.2008 0.071 Uiso 0.508(7) 1 calc GR . P A 2
H31B H 0.0448 0.0751 0.2343 0.071 Uiso 0.508(7) 1 calc GR . P A 2
H31C H 0.0508 0.1556 0.2581 0.071 Uiso 0.508(7) 1 calc GR . P A 2
C32 C -0.1412(8) 0.0820(6) 0.1381(4) 0.053(3) Uani 0.508(7) 1 d . U P A 2
H32A H -0.2230 0.0880 0.1214 0.079 Uiso 0.508(7) 1 calc GR . P A 2
H32B H -0.1298 0.0316 0.1499 0.079 Uiso 0.508(7) 1 calc GR . P A 2
H32C H -0.0820 0.0937 0.1127 0.079 Uiso 0.508(7) 1 calc GR . P A 2
K1 K -0.41210(9) 0.15514(7) -0.07802(5) 0.0481(3) Uani 1 1 d . U . . .
O1 O -0.6072(3) 0.1221(2) -0.14617(14) 0.0522(9) Uani 1 1 d . U . . .
O2 O -0.3942(3) 0.0400(2) -0.15148(15) 0.0603(10) Uani 1 1 d . U . . .
N1 N -0.6546(4) 0.2186(3) -0.06153(19) 0.0614(13) Uani 1 1 d . U . . .
N2 N -0.1690(4) 0.0911(3) -0.09506(19) 0.0582(12) Uani 1 1 d . U . . .
C33 C -0.7309(4) 0.2102(4) -0.1105(2) 0.0632(16) Uani 1 1 d . U . . .
H33B H -0.7052 0.2461 -0.1363 0.076 Uiso 1 1 calc R . . . .
H33A H -0.8154 0.2215 -0.1036 0.076 Uiso 1 1 calc R . . . .
C34 C -0.7271(4) 0.1370(4) -0.1341(2) 0.0634(16) Uani 1 1 d . U . . .
H34B H -0.7539 0.1002 -0.1092 0.076 Uiso 1 1 calc R . . . .
H34A H -0.7820 0.1349 -0.1665 0.076 Uiso 1 1 calc R . . . .
C35 C -0.6068(6) 0.0567(4) -0.1745(3) 0.0738(18) Uani 1 1 d . U . . .
H35A H -0.6697 0.0582 -0.2041 0.089 Uiso 1 1 calc R . . . .
H35B H -0.6249 0.0156 -0.1513 0.089 Uiso 1 1 calc R . . . .
C36 C -0.4920(5) 0.0469(4) -0.1939(2) 0.081(2) Uani 1 1 d . U . . .
H36A H -0.4745 0.0887 -0.2165 0.097 Uiso 1 1 calc R . . . .
H36B H -0.4937 0.0026 -0.2159 0.097 Uiso 1 1 calc R . . . .
C37 C -0.2808(5) 0.0309(3) -0.1717(2) 0.0599(15) Uani 1 1 d . U . . .
H37A H -0.2644 0.0723 -0.1949 0.072 Uiso 1 1 calc R . . . .
H37B H -0.2807 -0.0142 -0.1929 0.072 Uiso 1 1 calc R . . . .
C38 C -0.1840(5) 0.0266(4) -0.1272(2) 0.0688(16) Uani 1 1 d . U . . .
H38A H -0.2026 -0.0147 -0.1043 0.083 Uiso 1 1 calc R . . . .
H38B H -0.1061 0.0159 -0.1421 0.083 Uiso 1 1 calc R . . . .
O3A O -0.4285(9) 0.3132(6) -0.0819(4) 0.051(2) Uani 0.494(5) 1 d . U P C 1
O4A O -0.2181(7) 0.2497(5) -0.1166(4) 0.0437(19) Uani 0.494(5) 1 d . U P C 1
O5 O -0.5587(5) 0.0941(4) 0.0073(3) 0.0437(18) Uani 0.506(5) 1 d . U P C 1
O6 O -0.3078(6) 0.0572(4) 0.0027(3) 0.0417(17) Uani 0.506(5) 1 d . U P C 1
C39A C -0.6245(18) 0.3066(10) -0.0541(9) 0.063(4) Uani 0.494(5) 1 d . U P C 1
H39D H -0.7024 0.3330 -0.0561 0.076 Uiso 0.494(5) 1 calc R . P C 1
H39C H -0.5863 0.3138 -0.0181 0.076 Uiso 0.494(5) 1 calc R . P C 1
C40A C -0.5454(17) 0.3420(11) -0.0918(8) 0.067(5) Uani 0.494(5) 1 d . U P C 1
H40D H -0.5762 0.3318 -0.1285 0.081 Uiso 0.494(5) 1 calc R . P C 1
H40C H -0.5442 0.3953 -0.0865 0.081 Uiso 0.494(5) 1 calc R . P C 1
C41A C -0.3421(10) 0.3527(7) -0.1088(6) 0.060(3) Uani 0.494(5) 1 d . U P C 1
H41C H -0.3426 0.4042 -0.0976 0.072 Uiso 0.494(5) 1 calc R . P C 1
H41D H -0.3642 0.3509 -0.1471 0.072 Uiso 0.494(5) 1 calc R . P C 1
C42A C -0.2196(10) 0.3223(7) -0.0977(6) 0.065(3) Uani 0.494(5) 1 d . U P C 1
H42C H -0.1601 0.3520 -0.1153 0.078 Uiso 0.494(5) 1 calc R . P C 1
H42D H -0.1974 0.3231 -0.0594 0.078 Uiso 0.494(5) 1 calc R . P C 1
C43A C -0.0978(9) 0.2221(8) -0.1149(5) 0.055(3) Uani 0.494(5) 1 d . U P C 1
H43C H -0.0598 0.2245 -0.0786 0.066 Uiso 0.494(5) 1 calc R . P C 1
H43D H -0.0487 0.2513 -0.1379 0.066 Uiso 0.494(5) 1 calc R . P C 1
C44A C -0.1042(17) 0.1426(11) -0.1339(6) 0.059(4) Uani 0.494(5) 1 d . U P C 1
H44C H -0.0213 0.1245 -0.1375 0.071 Uiso 0.494(5) 1 calc R . P C 1
H44D H -0.1485 0.1407 -0.1690 0.071 Uiso 0.494(5) 1 calc R . P C 1
C45 C -0.7284(13) 0.1665(9) -0.0217(6) 0.056(4) Uani 0.506(5) 1 d . U P C 1
H45A H -0.7986 0.1933 -0.0098 0.067 Uiso 0.506(5) 1 calc R . P C 1
H45B H -0.7588 0.1226 -0.0408 0.067 Uiso 0.506(5) 1 calc R . P C 1
C46 C -0.6466(9) 0.1445(7) 0.0249(4) 0.046(3) Uani 0.506(5) 1 d . U P C 1
H46A H -0.6056 0.1878 0.0408 0.055 Uiso 0.506(5) 1 calc R . P C 1
H46B H -0.6940 0.1213 0.0516 0.055 Uiso 0.506(5) 1 calc R . P C 1
C47 C -0.4840(9) 0.0636(7) 0.0494(4) 0.056(3) Uani 0.506(5) 1 d . U P C 1
H47B H -0.5344 0.0352 0.0725 0.067 Uiso 0.506(5) 1 calc R . P C 1
H47A H -0.4443 0.1031 0.0706 0.067 Uiso 0.506(5) 1 calc R . P C 1
C48 C -0.3916(8) 0.0160(6) 0.0293(4) 0.049(3) Uani 0.506(5) 1 d . U P C 1
H48A H -0.3487 -0.0104 0.0589 0.058 Uiso 0.506(5) 1 calc R . P C 1
H48B H -0.4307 -0.0203 0.0050 0.058 Uiso 0.506(5) 1 calc R . P C 1
C49 C -0.2085(11) 0.0106(8) -0.0109(6) 0.060(4) Uani 0.506(5) 1 d . U P C 1
H49B H -0.2389 -0.0299 -0.0338 0.072 Uiso 0.506(5) 1 calc R . P C 1
H49A H -0.1658 -0.0100 0.0212 0.072 Uiso 0.506(5) 1 calc R . P C 1
C50 C -0.1248(13) 0.0592(12) -0.0396(8) 0.067(5) Uani 0.506(5) 1 d . U P C 1
H50B H -0.0498 0.0314 -0.0439 0.081 Uiso 0.506(5) 1 calc R . P C 1
H50A H -0.1025 0.1008 -0.0162 0.081 Uiso 0.506(5) 1 calc R . P C 1
O3 O -0.4478(9) 0.2962(5) -0.0574(4) 0.054(2) Uani 0.506(5) 1 d . U P C 2
O4 O -0.2264(7) 0.2421(6) -0.0863(4) 0.055(2) Uani 0.506(5) 1 d . U P C 2
O5A O -0.4938(5) 0.1442(4) 0.0161(2) 0.0367(17) Uani 0.494(5) 1 d . U P C 2
O6A O -0.2558(6) 0.1031(5) 0.0035(3) 0.0422(18) Uani 0.494(5) 1 d . U P C 2
C39 C -0.6563(19) 0.2860(11) -0.0427(10) 0.070(4) Uani 0.506(5) 1 d . U P C 2
H39A H -0.6340 0.2863 -0.0044 0.084 Uiso 0.506(5) 1 calc R . P C 2
H39B H -0.7377 0.3077 -0.0492 0.084 Uiso 0.506(5) 1 calc R . P C 2
C40 C -0.565(2) 0.3279(11) -0.0717(7) 0.065(4) Uani 0.506(5) 1 d . U P C 2
H40A H -0.5839 0.3243 -0.1101 0.078 Uiso 0.506(5) 1 calc R . P C 2
H40B H -0.5653 0.3799 -0.0616 0.078 Uiso 0.506(5) 1 calc R . P C 2
C41 C -0.3570(15) 0.3420(8) -0.0734(6) 0.069(3) Uani 0.506(5) 1 d . U P C 2
H41A H -0.3622 0.3900 -0.0563 0.083 Uiso 0.506(5) 1 calc R . P C 2
H41B H -0.3668 0.3490 -0.1119 0.083 Uiso 0.506(5) 1 calc R . P C 2
C42 C -0.2384(12) 0.3080(8) -0.0583(6) 0.073(3) Uani 0.506(5) 1 d . U P C 2
H42A H -0.1728 0.3418 -0.0662 0.088 Uiso 0.506(5) 1 calc R . P C 2
H42B H -0.2314 0.2981 -0.0201 0.088 Uiso 0.506(5) 1 calc R . P C 2
C43 C -0.1061(10) 0.2146(9) -0.0806(6) 0.070(3) Uani 0.506(5) 1 d . U P C 2
H43B H -0.0828 0.2051 -0.0430 0.085 Uiso 0.506(5) 1 calc R . P C 2
H43A H -0.0496 0.2510 -0.0933 0.085 Uiso 0.506(5) 1 calc R . P C 2
C44 C -0.0984(14) 0.1477(13) -0.1104(6) 0.068(4) Uani 0.506(5) 1 d . U P C 2
H44B H -0.1214 0.1585 -0.1478 0.081 Uiso 0.506(5) 1 calc R . P C 2
H44A H -0.0131 0.1315 -0.1079 0.081 Uiso 0.506(5) 1 calc R . P C 2
C45A C -0.6853(12) 0.1928(9) -0.0163(6) 0.048(3) Uani 0.494(5) 1 d . U P C 2
H45C H -0.7177 0.1432 -0.0229 0.058 Uiso 0.494(5) 1 calc R . P C 2
H45D H -0.7529 0.2229 -0.0053 0.058 Uiso 0.494(5) 1 calc R . P C 2
C46A C -0.5927(9) 0.1881(7) 0.0298(4) 0.046(3) Uani 0.494(5) 1 d . U P C 2
H46C H -0.5635 0.2374 0.0397 0.055 Uiso 0.494(5) 1 calc R . P C 2
H46D H -0.6297 0.1666 0.0604 0.055 Uiso 0.494(5) 1 calc R . P C 2
C47A C -0.4046(9) 0.1399(6) 0.0597(4) 0.048(3) Uani 0.494(5) 1 d . U P C 2
H47C H -0.4436 0.1275 0.0922 0.057 Uiso 0.494(5) 1 calc R . P C 2
H47D H -0.3634 0.1873 0.0650 0.057 Uiso 0.494(5) 1 calc R . P C 2
C48A C -0.3156(8) 0.0828(6) 0.0481(4) 0.043(3) Uani 0.494(5) 1 d . U P C 2
H48D H -0.2560 0.0767 0.0787 0.052 Uiso 0.494(5) 1 calc R . P C 2
H48C H -0.3576 0.0358 0.0415 0.052 Uiso 0.494(5) 1 calc R . P C 2
C49A C -0.1678(13) 0.0530(8) -0.0080(6) 0.054(4) Uani 0.494(5) 1 d . U P C 2
H49C H -0.2065 0.0075 -0.0215 0.065 Uiso 0.494(5) 1 calc R . P C 2
H49D H -0.1163 0.0412 0.0243 0.065 Uiso 0.494(5) 1 calc R . P C 2
C50A C -0.0919(13) 0.0850(12) -0.0487(7) 0.061(4) Uani 0.494(5) 1 d . U P C 2
H50D H -0.0607 0.1334 -0.0374 0.073 Uiso 0.494(5) 1 calc R . P C 2
H50C H -0.0225 0.0530 -0.0545 0.073 Uiso 0.494(5) 1 calc R . P C 2

loop_
_atom_site_aniso_label
_atom_site_aniso_U_11
_atom_site_aniso_U_22
_atom_site_aniso_U_33
_atom_site_aniso_U_23
_atom_site_aniso_U_13
_atom_site_aniso_U_12
Lu1 0.02242(10) 0.03215(13) 0.03060(12) -0.00686(9) -0.00010(7) 0.00299(7)
Si1 0.0305(6) 0.0339(8) 0.0416(8) 0.0089(6) 0.0011(5) -0.0043(5)
C1 0.0268(19) 0.036(3) 0.035(3) -0.002(2) 0.0015(16) -0.0019(17)
C2 0.0260(19) 0.024(2) 0.039(3) 0.003(2) -0.0005(17) 0.0021(16)
C3 0.025(2) 0.040(3) 0.062(3) 0.019(3) -0.008(2) -0.0064(18)
C4 0.030(2) 0.039(3) 0.072(4) 0.014(3) -0.010(2) -0.0044(18)
C5 0.072(3) 0.058(4) 0.062(4) -0.038(3) -0.027(3) 0.033(3)
C6 0.039(2) 0.072(4) 0.029(2) -0.008(3) 0.0012(19) -0.004(2)
C7 0.048(3) 0.047(3) 0.045(3) -0.013(3) -0.018(2) 0.014(2)
C8 0.031(2) 0.109(5) 0.045(3) -0.004(3) -0.004(2) -0.019(3)
C9 0.111(5) 0.048(4) 0.057(4) 0.002(3) -0.035(3) -0.040(3)
C10 0.069(4) 0.117(6) 0.080(5) -0.076(4) 0.015(3) -0.014(4)
C11 0.071(3) 0.058(4) 0.055(4) -0.014(3) 0.025(3) 0.018(3)
C12 0.056(3) 0.071(4) 0.052(3) -0.003(3) 0.024(2) 0.015(3)
C13 0.098(4) 0.087(5) 0.052(3) 0.005(3) 0.034(3) 0.029(4)
C14 0.114(5) 0.125(6) 0.027(3) -0.026(4) -0.008(3) 0.068(5)
C15 0.104(5) 0.076(5) 0.071(4) 0.039(4) -0.029(4) -0.042(4)
C16 0.038(3) 0.056(4) 0.133(6) 0.025(4) 0.019(3) -0.007(3)
C17 0.095(4) 0.023(3) 0.104(5) 0.003(3) 0.037(4) 0.000(3)
C18 0.024(2) 0.033(3) 0.044(3) 0.012(2) 0.0011(18) -0.0025(18)
C19 0.032(2) 0.045(3) 0.052(3) 0.010(3) 0.006(2) 0.005(2)
C20 0.033(2) 0.062(4) 0.074(4) 0.022(3) 0.017(2) 0.013(2)
C21 0.026(2) 0.076(5) 0.087(4) 0.032(4) 0.000(2) 0.014(2)
C22 0.041(3) 0.099(6) 0.063(4) 0.016(4) -0.013(3) 0.010(3)
C23 0.031(2) 0.076(4) 0.045(3) 0.010(3) -0.004(2) 0.005(2)
Si2A 0.0370(15) 0.0248(17) 0.033(2) 0.0008(15) 0.0016(13) 0.0102(11)
C24A 0.030(5) 0.028(8) 0.034(8) 0.008(7) -0.007(5) 0.000(4)
C25A 0.035(5) 0.035(6) 0.043(7) -0.011(7) 0.004(5) -0.001(4)
C26A 0.045(6) 0.065(8) 0.051(7) 0.007(7) 0.015(5) 0.014(5)
C27A 0.031(5) 0.073(11) 0.072(8) 0.034(9) 0.012(6) 0.003(5)
C28A 0.029(5) 0.061(12) 0.073(9) 0.033(9) -0.006(5) -0.006(6)
C29A 0.031(4) 0.048(7) 0.047(7) 0.015(6) -0.003(4) 0.001(4)
C30A 0.056(6) 0.039(7) 0.077(10) 0.020(7) -0.021(6) -0.007(5)
C31A 0.067(6) 0.039(6) 0.059(6) 0.002(5) 0.021(5) 0.018(5)
C32A 0.054(6) 0.043(7) 0.037(5) -0.001(5) 0.000(4) 0.017(5)
Si2 0.0298(13) 0.0307(18) 0.046(3) 0.0030(17) 0.0064(13) 0.0035(11)
C24 0.021(5) 0.030(10) 0.030(9) 0.015(7) -0.004(6) 0.002(5)
C25 0.029(7) 0.027(8) 0.049(11) -0.006(10) 0.004(7) -0.005(5)
C26 0.053(9) 0.018(7) 0.053(10) 0.008(6) 0.027(7) 0.003(6)
C27 0.025(6) 0.024(9) 0.080(16) 0.008(9) 0.025(9) 0.002(5)
C28 0.029(6) 0.037(9) 0.076(10) -0.007(8) 0.005(6) -0.014(5)
C29 0.036(6) 0.044(9) 0.036(7) -0.005(6) 0.008(5) -0.015(5)
C30 0.054(5) 0.025(5) 0.063(6) 0.016(5) 0.017(5) 0.012(5)
C31 0.045(4) 0.036(6) 0.060(7) 0.003(5) 0.000(4) 0.004(4)
C32 0.039(5) 0.052(7) 0.067(7) -0.010(5) 0.005(4) -0.001(5)
K1 0.0392(5) 0.0588(8) 0.0444(7) -0.0181(6) -0.0104(4) 0.0209(5)
O1 0.0522(19) 0.055(2) 0.047(2) -0.0113(19) -0.0140(15) -0.0031(16)
O2 0.063(2) 0.061(3) 0.059(2) -0.026(2) 0.0232(17) -0.0059(18)
N1 0.062(2) 0.077(4) 0.045(3) 0.007(2) 0.009(2) 0.043(2)
N2 0.042(2) 0.077(3) 0.056(3) -0.002(3) 0.0058(18) 0.026(2)
C33 0.035(3) 0.095(5) 0.060(3) 0.032(3) 0.005(2) 0.024(3)
C34 0.040(3) 0.092(5) 0.055(4) 0.030(3) -0.016(2) -0.015(3)
C35 0.093(4) 0.072(5) 0.053(4) -0.010(4) -0.021(3) -0.008(3)
C36 0.086(4) 0.107(6) 0.052(4) -0.043(4) 0.017(3) -0.043(4)
C37 0.071(3) 0.050(4) 0.062(4) -0.013(3) 0.028(3) 0.011(3)
C38 0.062(3) 0.080(4) 0.067(4) 0.004(3) 0.022(3) 0.037(3)
O3A 0.061(4) 0.046(4) 0.045(7) -0.003(4) 0.002(4) 0.011(3)
O4A 0.034(3) 0.045(4) 0.050(6) -0.004(4) -0.006(4) -0.006(3)
O5 0.040(3) 0.050(5) 0.041(4) 0.008(3) 0.006(3) 0.012(3)
O6 0.030(3) 0.048(5) 0.046(4) 0.004(3) 0.000(3) 0.005(3)
C39A 0.073(11) 0.065(8) 0.053(14) 0.007(8) 0.016(7) 0.047(6)
C40A 0.068(7) 0.055(8) 0.081(17) 0.001(9) 0.017(8) 0.033(6)
C41A 0.062(6) 0.040(6) 0.077(10) -0.014(7) 0.007(6) -0.008(5)
C42A 0.056(6) 0.060(7) 0.077(10) -0.025(8) -0.006(6) -0.011(5)
C43A 0.035(5) 0.082(7) 0.048(8) -0.007(7) 0.001(5) 0.000(5)
C44A 0.038(6) 0.092(7) 0.048(10) -0.008(7) 0.007(7) 0.017(5)
C45 0.054(8) 0.072(10) 0.042(7) 0.013(7) 0.015(6) 0.032(6)
C46 0.038(5) 0.060(8) 0.041(6) 0.009(5) 0.013(4) 0.017(5)
C47 0.053(6) 0.062(8) 0.053(6) 0.019(6) 0.016(4) 0.019(5)
C48 0.040(5) 0.047(7) 0.058(7) 0.010(5) 0.001(4) 0.010(4)
C49 0.054(7) 0.052(9) 0.075(9) 0.016(7) 0.009(6) 0.028(6)
C50 0.025(7) 0.104(15) 0.073(7) 0.026(8) 0.005(6) 0.028(7)
O3 0.076(4) 0.039(4) 0.046(6) -0.002(4) -0.005(4) 0.000(3)
O4 0.045(3) 0.068(5) 0.049(6) 0.008(4) -0.013(4) -0.018(3)
O5A 0.038(3) 0.043(5) 0.030(3) -0.005(3) 0.005(2) 0.015(3)
O6A 0.034(3) 0.056(5) 0.037(4) 0.007(3) 0.005(2) 0.013(3)
C39 0.081(9) 0.071(9) 0.060(11) 0.013(7) 0.031(7) 0.045(7)
C40 0.101(9) 0.054(9) 0.042(12) -0.013(8) 0.021(9) 0.035(6)
C41 0.105(8) 0.051(7) 0.048(9) -0.008(7) -0.021(8) -0.017(5)
C42 0.076(6) 0.082(9) 0.057(9) -0.009(7) -0.023(6) -0.040(5)
C43 0.040(5) 0.110(8) 0.059(9) 0.027(8) -0.015(6) -0.025(5)
C44 0.015(5) 0.133(8) 0.055(11) 0.019(8) 0.002(7) -0.001(5)
C45A 0.041(7) 0.062(10) 0.042(6) -0.009(6) 0.008(5) 0.017(6)
C46A 0.040(6) 0.055(8) 0.044(5) -0.005(6) 0.011(4) 0.009(5)
C47A 0.054(5) 0.055(8) 0.035(5) 0.002(5) 0.006(4) 0.014(5)
C48A 0.042(5) 0.052(7) 0.035(6) 0.002(5) -0.002(4) 0.014(4)
C49A 0.058(8) 0.054(10) 0.052(7) 0.010(7) 0.010(6) 0.038(7)
C50A 0.025(7) 0.096(14) 0.063(8) 0.011(7) 0.004(5) 0.011(7)

loop_
_atom_type_symbol
_atom_type_description
_atom_type_scat_dispersion_real
_atom_type_scat_dispersion_imag
_atom_type_scat_source
C C 0.0033 0.0016 'International Tables Vol C Tables 4.2.6.8 and 6.1.1.4'
H H 0.0000 0.0000 'International Tables Vol C Tables 4.2.6.8 and 6.1.1.4'
Lu Lu -0.4720 5.8584 'International Tables Vol C Tables 4.2.6.8 and 6.1.1.4'
N N 0.0061 0.0033 'International Tables Vol C Tables 4.2.6.8 and 6.1.1.4'
O O 0.0106 0.0060 'International Tables Vol C Tables 4.2.6.8 and 6.1.1.4'
Si Si 0.0817 0.0704 'International Tables Vol C Tables 4.2.6.8 and 6.1.1.4'
K K 0.2009 0.2494 'International Tables Vol C Tables 4.2.6.8 and 6.1.1.4'

loop_
_geom_angle_atom_site_label_1
_geom_angle_atom_site_label_2
_geom_angle_atom_site_label_3
_geom_angle
C1 Lu1 C4 78.98(16)
C1 Lu1 C5 82.58(16)
C1 Lu1 C6 102.17(16)
C1 Lu1 C7 131.17(16)
C1 Lu1 C8 126.1(2)
C1 Lu1 C9 96.2(2)
C1 Lu1 C10 99.8(2)
C1 Lu1 C11 131.24(18)
C1 Lu1 C12 129.35(18)
C1 Lu1 C13 100.42(19)
C1 Lu1 C14 83.60(18)
C4 Lu1 C5 96.4(2)
C4 Lu1 C6 77.94(18)
C4 Lu1 C7 94.40(18)
C4 Lu1 C8 123.96(19)
C4 Lu1 C9 126.4(2)
C4 Lu1 C10 86.0(2)
C4 Lu1 C11 97.7(2)
C4 Lu1 C12 127.6(2)
C4 Lu1 C13 136.1(2)
C4 Lu1 C14 109.4(3)
C5 Lu1 C7 49.80(17)
C5 Lu1 C8 49.93(18)
C5 Lu1 C9 31.0(2)
C5 Lu1 C10 176.89(19)
C5 Lu1 C11 145.31(18)
C5 Lu1 C12 126.4(2)
C5 Lu1 C13 127.3(3)
C5 Lu1 C14 147.6(3)
C6 Lu1 C5 30.22(18)
C6 Lu1 C7 30.62(15)
C6 Lu1 C8 50.22(16)
C6 Lu1 C9 50.63(19)
C6 Lu1 C10 149.7(3)
C6 Lu1 C11 124.94(19)
C6 Lu1 C12 123.44(17)
C6 Lu1 C13 142.5(2)
C6 Lu1 C14 171.6(2)
C7 Lu1 C8 29.90(18)
C7 Lu1 C9 49.71(19)
C7 Lu1 C10 128.3(2)
C7 Lu1 C11 97.54(18)
C7 Lu1 C12 92.97(18)
C7 Lu1 C13 115.9(2)
C7 Lu1 C14 141.92(19)
C9 Lu1 C8 29.9(2)
C9 Lu1 C11 121.9(2)
C9 Lu1 C12 96.7(2)
C9 Lu1 C13 97.5(3)
C9 Lu1 C14 123.2(3)
C10 Lu1 C8 127.0(2)
C10 Lu1 C9 146.2(2)
C10 Lu1 C11 32.0(2)
C10 Lu1 C12 50.52(19)
C10 Lu1 C13 50.4(2)
C10 Lu1 C14 31.6(2)
C11 Lu1 C8 96.4(2)
C11 Lu1 C12 29.93(18)
C12 Lu1 C8 78.22(19)
C13 Lu1 C8 92.2(2)
C13 Lu1 C11 49.8(2)
C13 Lu1 C12 29.29(18)
C14 Lu1 C8 121.4(2)
C14 Lu1 C11 51.3(2)
C14 Lu1 C12 49.0(2)
C14 Lu1 C13 29.2(2)
C1 Si1 C15 116.7(3)
C1 Si1 C16 111.0(2)
C1 Si1 C17 112.6(2)
C15 Si1 C17 107.1(3)
C16 Si1 C15 104.8(3)
C16 Si1 C17 103.6(3)
Si1 C1 Lu1 128.2(2)
C2 C1 Lu1 107.3(3)
C2 C1 Si1 124.5(3)
C1 C2 C3 123.3(4)
C1 C2 C18 121.0(4)
C18 C2 C3 115.7(3)
C2 C3 C24A 115.4(7)
C4 C3 C2 122.7(4)
C4 C3 C24A 120.5(8)
C4 C3 C24 118.3(10)
C24 C3 C2 118.2(10)
C3 C4 Lu1 107.2(3)
C3 C4 Si2A 119.8(4)
C3 C4 Si2 129.3(4)
Si2A C4 Lu1 130.2(2)
Si2 C4 Lu1 122.4(2)
Lu1 C5 H5 116.3
C6 C5 Lu1 74.6(3)
C6 C5 H5 125.7
C6 C5 C9 108.5(5)
C9 C5 Lu1 75.4(3)
C9 C5 H5 125.7
Lu1 C6 H6 115.6
C5 C6 Lu1 75.2(3)
C5 C6 H6 126.5
C5 C6 C7 107.0(5)
C7 C6 Lu1 75.0(3)
C7 C6 H6 126.5
Lu1 C7 H7 115.8
C6 C7 Lu1 74.3(3)
C6 C7 H7 125.4
C8 C7 Lu1 76.4(3)
C8 C7 C6 109.1(5)
C8 C7 H7 125.4
Lu1 C8 H8 117.9
C7 C8 Lu1 73.7(3)
C7 C8 H8 125.8
C7 C8 C9 108.5(5)
C9 C8 Lu1 74.5(3)
C9 C8 H8 125.8
Lu1 C9 H9 116.5
C5 C9 Lu1 73.6(3)
C5 C9 H9 126.5
C8 C9 Lu1 75.6(3)
C8 C9 C5 106.9(6)
C8 C9 H9 126.5
Lu1 C10 H10 116.2
C11 C10 Lu1 74.3(3)
C11 C10 H10 127.8
C14 C10 Lu1 74.3(4)
C14 C10 H10 127.8
C14 C10 C11 104.4(6)
Lu1 C11 H11 116.4
C10 C11 Lu1 73.7(3)
C10 C11 H11 127.0
C12 C11 Lu1 75.3(3)
C12 C11 C10 106.1(6)
C12 C11 H11 127.0
Lu1 C12 H12 117.4
C11 C12 Lu1 74.8(3)
C11 C12 H12 124.7
C13 C12 Lu1 74.9(3)
C13 C12 C11 110.7(6)
C13 C12 H12 124.7
Lu1 C13 H13 115.9
C12 C13 Lu1 75.8(4)
C12 C13 H13 124.8
C14 C13 Lu1 75.4(4)
C14 C13 C12 110.5(7)
C14 C13 H13 124.8
Lu1 C14 H14 116.8
C10 C14 Lu1 74.0(4)
C10 C14 H14 125.8
C13 C14 Lu1 75.4(4)
C13 C14 C10 108.4(6)
C13 C14 H14 125.8
Si1 C15 H15A 109.5
Si1 C15 H15B 109.5
Si1 C15 H15C 109.5
H15A C15 H15B 109.5
H15A C15 H15C 109.5
H15B C15 H15C 109.5
Si1 C16 H16A 109.5
Si1 C16 H16B 109.5
Si1 C16 H16C 109.5
H16A C16 H16B 109.5
H16A C16 H16C 109.5
H16B C16 H16C 109.5
Si1 C17 H17C 109.5
Si1 C17 H17A 109.5
Si1 C17 H17B 109.5
H17C C17 H17A 109.5
H17C C17 H17B 109.5
H17A C17 H17B 109.5
C19 C18 C2 121.3(4)
C19 C18 C23 117.1(4)
C23 C18 C2 121.5(4)
C18 C19 H19 119.2
C18 C19 C20 121.7(5)
C20 C19 H19 119.2
C19 C20 H20 120.2
C21 C20 C19 119.6(5)
C21 C20 H20 120.2
C20 C21 H21 120.1
C22 C21 C20 119.8(5)
C22 C21 H21 120.1
C21 C22 H22 120.0
C21 C22 C23 120.0(6)
C23 C22 H22 120.0
C18 C23 C22 121.7(5)
C18 C23 H23 119.1
C22 C23 H23 119.1
C4 Si2A C31A 104.3(5)
C30A Si2A C4 116.2(5)
C30A Si2A C31A 103.7(7)
C30A Si2A C32A 106.3(6)
C32A Si2A C4 120.0(4)
C32A Si2A C31A 104.4(5)
C25A C24A C3 124.5(10)
C25A C24A C29A 117.3(12)
C29A C24A C3 118.1(11)
C24A C25A H25A 119.3
C24A C25A C26A 121.4(11)
C26A C25A H25A 119.3
C25A C26A H26A 120.0
C27A C26A C25A 120.1(12)
C27A C26A H26A 120.0
C26A C27A H27A 120.6
C28A C27A C26A 118.8(13)
C28A C27A H27A 120.6
C27A C28A H28A 119.4
C27A C28A C29A 121.3(13)
C29A C28A H28A 119.4
C24A C29A C28A 120.8(12)
C24A C29A H29A 119.6
C28A C29A H29A 119.6
Si2A C30A H30E 109.5
Si2A C30A H30D 109.5
Si2A C30A H30F 109.5
H30E C30A H30D 109.5
H30E C30A H30F 109.5
H30D C30A H30F 109.5
Si2A C31A H31F 109.5
Si2A C31A H31D 109.5
Si2A C31A H31E 109.5
H31F C31A H31D 109.5
H31F C31A H31E 109.5
H31D C31A H31E 109.5
Si2A C32A H32D 109.5
Si2A C32A H32F 109.5
Si2A C32A H32E 109.5
H32D C32A H32F 109.5
H32D C32A H32E 109.5
H32F C32A H32E 109.5
C4 Si2 C30 114.2(4)
C4 Si2 C31 109.8(4)
C4 Si2 C32 115.4(5)
C30 Si2 C32 106.7(6)
C31 Si2 C30 104.3(6)
C31 Si2 C32 105.6(6)
C25 C24 C3 113.4(13)
C29 C24 C3 130.1(13)
C29 C24 C25 116.4(13)
C24 C25 H25 118.6
C26 C25 C24 122.7(15)
C26 C25 H25 118.6
C25 C26 H26 120.5
C25 C26 C27 118.9(15)
C27 C26 H26 120.5
C26 C27 H27 120.0
C28 C27 C26 120.0(14)
C28 C27 H27 120.0
C27 C28 H28 119.5
C27 C28 C29 120.9(13)
C29 C28 H28 119.5
C24 C29 C28 120.9(13)
C24 C29 H29 119.5
C28 C29 H29 119.5
Si2 C30 H30B 109.5
Si2 C30 H30A 109.5
Si2 C30 H30C 109.5
H30B C30 H30A 109.5
H30B C30 H30C 109.5
H30A C30 H30C 109.5
Si2 C31 H31A 109.5
Si2 C31 H31B 109.5
Si2 C31 H31C 109.5
H31A C31 H31B 109.5
H31A C31 H31C 109.5
H31B C31 H31C 109.5
Si2 C32 H32A 109.5
Si2 C32 H32B 109.5
Si2 C32 H32C 109.5
H32A C32 H32B 109.5
H32A C32 H32C 109.5
H32B C32 H32C 109.5
O1 K1 O2 60.52(11)
O1 K1 N1 59.96(13)
O1 K1 N2 119.75(13)
O1 K1 O3A 98.9(2)
O1 K1 O4A 118.32(19)
O1 K1 O5 86.12(16)
O1 K1 O6 124.39(18)
O1 K1 O6A 144.9(2)
O2 K1 N1 119.38(13)
O2 K1 N2 60.34(12)
O2 K1 O3A 136.7(2)
O2 K1 O4A 97.41(18)
O2 K1 O5 105.38(17)
O2 K1 O6 87.80(18)
N1 K1 N2 179.72(16)
N1 K1 O5 60.41(15)
N2 K1 O5 119.66(15)
O3A K1 N1 64.0(2)
O3A K1 N2 116.1(2)
O3A K1 O4A 56.8(3)
O3A K1 O5 111.0(2)
O4A K1 N1 119.8(2)
O4A K1 N2 60.3(2)
O4A K1 O5 152.9(2)
O6 K1 N1 117.14(16)
O6 K1 N2 62.98(16)
O6 K1 O3A 131.5(3)
O6 K1 O4A 109.5(2)
O6 K1 O5 57.91(17)
O3 K1 O1 102.6(2)
O3 K1 O2 150.2(2)
O3 K1 N1 56.5(2)
O3 K1 N2 123.7(2)
O3 K1 O6A 106.2(3)
O4 K1 O1 132.1(2)
O4 K1 O2 107.8(2)
O4 K1 N1 119.6(3)
O4 K1 N2 60.6(2)
O4 K1 O3 63.6(3)
O4 K1 O5A 116.4(3)
O4 K1 O6A 79.7(2)
O5A K1 O1 104.55(17)
O5A K1 O2 126.06(19)
O5A K1 N1 61.79(15)
O5A K1 N2 118.39(16)
O5A K1 O3 80.2(3)
O5A K1 O6A 61.97(18)
O6A K1 O2 99.56(19)
O6A K1 N1 123.19(16)
O6A K1 N2 57.03(16)
C34 O1 K1 122.1(3)
C35 O1 K1 118.9(3)
C35 O1 C34 108.4(4)
C36 O2 K1 109.5(3)
C37 O2 K1 116.1(3)
C37 O2 C36 111.7(4)
C33 N1 K1 107.9(3)
C33 N1 C39A 107.4(9)
C33 N1 C45 100.5(7)
C39A N1 K1 102.8(7)
C45 N1 K1 110.6(6)
C45 N1 C39A 126.7(10)
C39 N1 K1 116.8(9)
C39 N1 C33 112.5(13)
C45A N1 K1 106.1(7)
C45A N1 C33 122.6(7)
C45A N1 C39 90.5(12)
C38 N2 K1 109.8(3)
C38 N2 C44A 100.1(7)
C38 N2 C50 102.7(9)
C44A N2 K1 108.1(7)
C50 N2 K1 103.8(6)
C50 N2 C44A 131.2(9)
C44 N2 K1 106.3(9)
C44 N2 C38 120.2(9)
C44 N2 C50A 88.6(10)
C50A N2 K1 113.9(8)
C50A N2 C38 116.6(10)
N1 C33 H33B 108.7
N1 C33 H33A 108.7
N1 C33 C34 114.3(5)
H33B C33 H33A 107.6
C34 C33 H33B 108.7
C34 C33 H33A 108.7
O1 C34 C33 108.7(4)
O1 C34 H34B 110.0
O1 C34 H34A 110.0
C33 C34 H34B 110.0
C33 C34 H34A 110.0
H34B C34 H34A 108.3
O1 C35 H35A 109.9
O1 C35 H35B 109.9
O1 C35 C36 109.1(5)
H35A C35 H35B 108.3
C36 C35 H35A 109.9
C36 C35 H35B 109.9
O2 C36 H36A 109.0
O2 C36 H36B 109.0
C35 C36 O2 112.8(5)
C35 C36 H36A 109.0
C35 C36 H36B 109.0
H36A C36 H36B 107.8
O2 C37 H37A 109.7
O2 C37 H37B 109.7
O2 C37 C38 109.7(5)
H37A C37 H37B 108.2
C38 C37 H37A 109.7
C38 C37 H37B 109.7
N2 C38 C37 115.5(5)
N2 C38 H38A 108.4
N2 C38 H38B 108.4
C37 C38 H38A 108.4
C37 C38 H38B 108.4
H38A C38 H38B 107.5
C40A O3A K1 115.9(10)
C40A O3A C41A 111.6(11)
C41A O3A K1 119.0(7)
C42A O4A K1 114.1(7)
C42A O4A C43A 111.1(9)
C43A O4A K1 118.6(8)
C46 O5 K1 113.4(6)
C47 O5 K1 112.0(5)
C47 O5 C46 112.9(7)
C48 O6 K1 115.5(5)
C48 O6 C49 109.6(9)
C49 O6 K1 117.6(7)
N1 C39A H39D 107.8
N1 C39A H39C 107.8
H39D C39A H39C 107.1
C40A C39A N1 118.2(15)
C40A C39A H39D 107.8
C40A C39A H39C 107.8
O3A C40A C39A 107.3(16)
O3A C40A H40D 110.2
O3A C40A H40C 110.2
C39A C40A H40D 110.2
C39A C40A H40C 110.2
H40D C40A H40C 108.5
O3A C41A H41C 109.4
O3A C41A H41D 109.4
O3A C41A C42A 111.0(12)
H41C C41A H41D 108.0
C42A C41A H41C 109.4
C42A C41A H41D 109.4
O4A C42A C41A 109.0(9)
O4A C42A H42C 109.9
O4A C42A H42D 109.9
C41A C42A H42C 109.9
C41A C42A H42D 109.9
H42C C42A H42D 108.3
O4A C43A H43C 110.1
O4A C43A H43D 110.1
O4A C43A C44A 107.9(10)
H43C C43A H43D 108.4
C44A C43A H43C 110.1
C44A C43A H43D 110.1
N2 C44A H44C 109.1
N2 C44A H44D 109.1
C43A C44A N2 112.6(10)
C43A C44A H44C 109.1
C43A C44A H44D 109.1
H44C C44A H44D 107.8
N1 C45 H45A 109.6
N1 C45 H45B 109.6
H45A C45 H45B 108.1
C46 C45 N1 110.2(10)
C46 C45 H45A 109.6
C46 C45 H45B 109.6
O5 C46 C45 108.1(10)
O5 C46 H46A 110.1
O5 C46 H46B 110.1
C45 C46 H46A 110.1
C45 C46 H46B 110.1
H46A C46 H46B 108.4
O5 C47 H47B 109.5
O5 C47 H47A 109.5
O5 C47 C48 110.8(9)
H47B C47 H47A 108.1
C48 C47 H47B 109.5
C48 C47 H47A 109.5
O6 C48 C47 110.5(9)
O6 C48 H48A 109.5
O6 C48 H48B 109.5
C47 C48 H48A 109.5
C47 C48 H48B 109.5
H48A C48 H48B 108.1
O6 C49 H49B 110.6
O6 C49 H49A 110.6
O6 C49 C50 105.6(12)
H49B C49 H49A 108.8
C50 C49 H49B 110.6
C50 C49 H49A 110.6
N2 C50 H50B 107.5
N2 C50 H50A 107.5
C49 C50 N2 119.5(12)
C49 C50 H50B 107.5
C49 C50 H50A 107.5
H50B C50 H50A 107.0
C40 O3 K1 118.9(10)
C41 O3 K1 113.9(9)
C41 O3 C40 109.7(12)
C42 O4 K1 112.0(7)
C42 O4 C43 111.9(10)
C43 O4 K1 120.7(8)
C46A O5A K1 120.2(6)
C46A O5A C47A 109.9(7)
C47A O5A K1 116.4(5)
C48A O6A K1 113.0(5)
C49A O6A K1 118.7(7)
C49A O6A C48A 112.0(9)
N1 C39 H39A 110.6
N1 C39 H39B 110.6
N1 C39 C40 105.7(14)
H39A C39 H39B 108.7
C40 C39 H39A 110.6
C40 C39 H39B 110.6
O3 C40 C39 107.1(17)
O3 C40 H40A 110.3
O3 C40 H40B 110.3
C39 C40 H40A 110.3
C39 C40 H40B 110.3
H40A C40 H40B 108.5
K1 C41 H41A 151.5
K1 C41 H41B 95.1
O3 C41 K1 44.7(6)
O3 C41 H41A 110.0
O3 C41 H41B 110.0
O3 C41 C42 108.5(12)
H41A C41 H41B 108.4
C42 C41 K1 75.2(8)
C42 C41 H41A 110.0
C42 C41 H41B 110.0
K1 C42 H42A 154.2
K1 C42 H42B 89.7
O4 C42 K1 45.4(5)
O4 C42 C41 110.1(9)
O4 C42 H42A 109.6
O4 C42 H42B 109.6
C41 C42 K1 80.1(7)
C41 C42 H42A 109.6
C41 C42 H42B 109.6
H42A C42 H42B 108.1
O4 C43 H43B 109.7
O4 C43 H43A 109.7
O4 C43 C44 109.7(11)
H43B C43 H43A 108.2
C44 C43 H43B 109.7
C44 C43 H43A 109.7
N2 C44 C43 115.7(12)
N2 C44 H44B 108.3
N2 C44 H44A 108.3
C43 C44 H44B 108.3
C43 C44 H44A 108.3
H44B C44 H44A 107.4
N1 C45A H45C 107.3
N1 C45A H45D 107.3
N1 C45A C46A 119.9(10)
H45C C45A H45D 106.9
C46A C45A H45C 107.3
C46A C45A H45D 107.3
O5A C46A C45A 109.5(10)
O5A C46A H46C 109.8
O5A C46A H46D 109.8
C45A C46A H46C 109.8
C45A C46A H46D 109.8
H46C C46A H46D 108.2
K1 C47A H47C 151.1
K1 C47A H47D 92.4
O5A C47A K1 42.2(4)
O5A C47A H47C 110.0
O5A C47A H47D 110.0
O5A C47A C48A 108.4(8)
H47C C47A H47D 108.4
C48A C47A K1 79.9(6)
C48A C47A H47C 110.0
C48A C47A H47D 110.0
O6A C48A C47A 109.5(9)
O6A C48A H48D 109.8
O6A C48A H48C 109.8
C47A C48A H48D 109.8
C47A C48A H48C 109.8
H48D C48A H48C 108.2
O6A C49A H49C 109.9
O6A C49A H49D 109.9
O6A C49A C50A 108.9(13)
H49C C49A H49D 108.3
C50A C49A H49C 109.9
C50A C49A H49D 109.9
N2 C50A C49A 105.8(11)
N2 C50A H50D 110.6
N2 C50A H50C 110.6
C49A C50A H50D 110.6
C49A C50A H50C 110.6
H50D C50A H50C 108.7

loop_
_geom_bond_atom_site_label_1
_geom_bond_atom_site_label_2
_geom_bond_distance
Lu1 C1 2.360(4)
Lu1 C4 2.360(5)
Lu1 C5 2.605(5)
Lu1 C6 2.599(5)
Lu1 C7 2.608(5)
Lu1 C8 2.641(5)
Lu1 C9 2.628(5)
Lu1 C10 2.626(6)
Lu1 C11 2.634(5)
Lu1 C12 2.641(5)
Lu1 C13 2.630(6)
Lu1 C14 2.629(6)
Si1 C1 1.836(5)
Si1 C15 1.871(6)
Si1 C16 1.865(5)
Si1 C17 1.885(6)
C1 C2 1.359(6)
C2 C3 1.511(6)
C2 C18 1.511(5)
C3 C4 1.368(6)
C3 C24A 1.608(15)
C3 C24 1.436(15)
C4 Si2A 1.902(6)
C4 Si2 1.864(6)
C5 H5 0.9500
C5 C6 1.357(8)
C5 C9 1.397(9)
C6 H6 0.9500
C6 C7 1.375(7)
C7 H7 0.9500
C7 C8 1.354(8)
C8 H8 0.9500
C8 C9 1.359(9)
C9 H9 0.9500
C10 H10 0.9500
C10 C11 1.450(9)
C10 C14 1.432(11)
C11 H11 0.9500
C11 C12 1.362(8)
C12 H12 0.9500
C12 C13 1.332(8)
C13 H13 0.9500
C13 C14 1.326(10)
C14 H14 0.9500
C15 H15A 0.9800
C15 H15B 0.9800
C15 H15C 0.9800
C16 H16A 0.9800
C16 H16B 0.9800
C16 H16C 0.9800
C17 H17C 0.9800
C17 H17A 0.9800
C17 H17B 0.9800
C18 C19 1.372(7)
C18 C23 1.381(7)
C19 H19 0.9500
C19 C20 1.388(6)
C20 H20 0.9500
C20 C21 1.371(8)
C21 H21 0.9500
C21 C22 1.360(9)
C22 H22 0.9500
C22 C23 1.381(7)
C23 H23 0.9500
Si2A C30A 1.859(12)
Si2A C31A 1.915(11)
Si2A C32A 1.878(11)
C24A C25A 1.375(16)
C24A C29A 1.383(15)
C25A H25A 0.9500
C25A C26A 1.393(16)
C26A H26A 0.9500
C26A C27A 1.376(17)
C27A H27A 0.9500
C27A C28A 1.35(2)
C28A H28A 0.9500
C28A C29A 1.387(16)
C29A H29A 0.9500
C30A H30E 0.9800
C30A H30D 0.9800
C30A H30F 0.9800
C31A H31F 0.9800
C31A H31D 0.9800
C31A H31E 0.9800
C32A H32D 0.9800
C32A H32F 0.9800
C32A H32E 0.9800
Si2 C30 1.878(11)
Si2 C31 1.865(10)
Si2 C32 1.884(12)
C24 C25 1.38(2)
C24 C29 1.380(19)
C25 H25 0.9500
C25 C26 1.37(2)
C26 H26 0.9500
C26 C27 1.37(2)
C27 H27 0.9500
C27 C28 1.34(2)
C28 H28 0.9500
C28 C29 1.386(16)
C29 H29 0.9500
C30 H30B 0.9800
C30 H30A 0.9800
C30 H30C 0.9800
C31 H31A 0.9800
C31 H31B 0.9800
C31 H31C 0.9800
C32 H32A 0.9800
C32 H32B 0.9800
C32 H32C 0.9800
K1 O1 2.742(3)
K1 O2 2.845(4)
K1 N1 2.993(4)
K1 N2 3.006(4)
K1 O3A 2.915(11)
K1 O4A 2.992(8)
K1 O5 3.030(7)
K1 O6 2.910(7)
K1 O3 2.684(10)
K1 O4 2.630(8)
K1 O5A 2.638(6)
K1 O6A 2.778(6)
O1 C34 1.415(6)
O1 C35 1.403(7)
O2 C36 1.479(7)
O2 C37 1.407(6)
N1 C33 1.465(7)
N1 C39A 1.66(2)
N1 C45 1.657(16)
N1 C39 1.33(2)
N1 C45A 1.316(17)
N2 C38 1.444(8)
N2 C44A 1.583(19)
N2 C50 1.576(18)
N2 C44 1.38(2)
N2 C50A 1.411(19)
C33 H33B 0.9900
C33 H33A 0.9900
C33 C34 1.477(9)
C34 H34B 0.9900
C34 H34A 0.9900
C35 H35A 0.9900
C35 H35B 0.9900
C35 C36 1.413(8)
C36 H36A 0.9900
C36 H36B 0.9900
C37 H37A 0.9900
C37 H37B 0.9900
C37 C38 1.507(8)
C38 H38A 0.9900
C38 H38B 0.9900
O3A C40A 1.41(2)
O3A C41A 1.420(15)
O4A C42A 1.420(15)
O4A C43A 1.427(13)
O5 C46 1.442(12)
O5 C47 1.423(11)
O6 C48 1.412(12)
O6 C49 1.459(14)
C39A H39D 0.9900
C39A H39C 0.9900
C39A C40A 1.50(2)
C40A H40D 0.9900
C40A H40C 0.9900
C41A H41C 0.9900
C41A H41D 0.9900
C41A C42A 1.478(17)
C42A H42C 0.9900
C42A H42D 0.9900
C43A H43C 0.9900
C43A H43D 0.9900
C43A C44A 1.54(3)
C44A H44C 0.9900
C44A H44D 0.9900
C45 H45A 0.9900
C45 H45B 0.9900
C45 C46 1.496(18)
C46 H46A 0.9900
C46 H46B 0.9900
C47 H47B 0.9900
C47 H47A 0.9900
C47 C48 1.470(14)
C48 H48A 0.9900
C48 H48B 0.9900
C49 H49B 0.9900
C49 H49A 0.9900
C49 C50 1.517(19)
C50 H50B 0.9900
C50 H50A 0.9900
O3 C40 1.44(2)
O3 C41 1.397(18)
O4 C42 1.421(17)
O4 C43 1.425(15)
O5A C46A 1.428(11)
O5A C47A 1.434(11)
O6A C48A 1.411(12)
O6A C49A 1.390(13)
C39 H39A 0.9900
C39 H39B 0.9900
C39 C40 1.51(2)
C40 H40A 0.9900
C40 H40B 0.9900
C41 H41A 0.9900
C41 H41B 0.9900
C41 C42 1.48(2)
C42 H42A 0.9900
C42 H42B 0.9900
C43 H43B 0.9900
C43 H43A 0.9900
C43 C44 1.45(3)
C44 H44B 0.9900
C44 H44A 0.9900
C45A H45C 0.9900
C45A H45D 0.9900
C45A C46A 1.506(18)
C46A H46C 0.9900
C46A H46D 0.9900
C47A H47C 0.9900
C47A H47D 0.9900
C47A C48A 1.487(13)
C48A H48D 0.9900
C48A H48C 0.9900
C49A H49C 0.9900
C49A H49D 0.9900
C49A C50A 1.507(18)
C50A H50D 0.9900
C50A H50C 0.9900

loop_
_geom_torsion_atom_site_label_1
_geom_torsion_atom_site_label_2
_geom_torsion_atom_site_label_3
_geom_torsion_atom_site_label_4
_geom_torsion
Lu1 C1 C2 C3 2.6(5)
Lu1 C1 C2 C18 -176.8(3)
Lu1 C4 Si2 C30 151.6(5)
Lu1 C4 Si2 C31 34.9(7)
Lu1 C4 Si2 C32 -84.2(4)
Lu1 C5 C6 C7 68.9(3)
Lu1 C5 C9 C8 -68.8(4)
Lu1 C6 C7 C8 69.2(4)
Lu1 C7 C8 C9 67.0(4)
Lu1 C8 C9 C5 67.5(4)
Lu1 C10 C11 C12 -68.9(4)
Lu1 C10 C14 C13 68.2(5)
Lu1 C11 C12 C13 -67.0(4)
Lu1 C12 C13 C14 -68.1(5)
Lu1 C13 C14 C10 -67.3(5)
Si1 C1 C2 C3 -175.3(4)
Si1 C1 C2 C18 5.3(6)
C1 C2 C3 C4 -7.7(8)
C1 C2 C3 C24A 159.0(7)
C1 C2 C3 C24 -177.3(10)
C1 C2 C18 C19 -92.2(6)
C1 C2 C18 C23 85.3(6)
C2 C3 C4 Lu1 7.6(6)
C2 C3 C4 Si2A 170.5(4)
C2 C3 C4 Si2 -160.2(5)
C2 C3 C24A C25A -104.3(17)
C2 C3 C24A C29A 80.2(14)
C2 C3 C24 C25 -97.7(18)
C2 C3 C24 C29 87(2)
C2 C18 C19 C20 176.8(4)
C2 C18 C23 C22 -176.4(5)
C3 C2 C18 C19 88.4(6)
C3 C2 C18 C23 -94.1(6)
C3 C4 Si2 C30 -42.2(9)
C3 C4 Si2 C31 -158.9(7)
C3 C4 Si2 C32 81.9(7)
C3 C24A C25A C26A -169.3(12)
C3 C24A C29A C28A 170.0(11)
C3 C24 C25 C26 -178.6(15)
C3 C24 C29 C28 174.7(17)
C4 C3 C24A C25A 62.8(19)
C4 C3 C24A C29A -112.8(13)
C4 C3 C24 C25 92(2)
C4 C3 C24 C29 -83(2)
C5 C6 C7 Lu1 -69.0(4)
C5 C6 C7 C8 0.2(6)
C6 C5 C9 Lu1 67.9(4)
C6 C5 C9 C8 -0.9(6)
C6 C7 C8 Lu1 -67.8(4)
C6 C7 C8 C9 -0.8(6)
C7 C8 C9 Lu1 -66.5(4)
C7 C8 C9 C5 1.0(6)
C9 C5 C6 Lu1 -68.4(4)
C9 C5 C6 C7 0.5(6)
C10 C11 C12 Lu1 67.8(4)
C10 C11 C12 C13 0.8(7)
C11 C10 C14 Lu1 -68.8(4)
C11 C10 C14 C13 -0.6(7)
C11 C12 C13 Lu1 66.9(4)
C11 C12 C13 C14 -1.2(7)
C12 C13 C14 Lu1 68.4(5)
C12 C13 C14 C10 1.1(8)
C14 C10 C11 Lu1 68.8(4)
C14 C10 C11 C12 -0.1(6)
C15 Si1 C1 Lu1 120.5(4)
C15 Si1 C1 C2 -62.0(5)
C16 Si1 C1 Lu1 0.7(4)
C16 Si1 C1 C2 178.1(4)
C17 Si1 C1 Lu1 -115.0(3)
C17 Si1 C1 C2 62.5(5)
C18 C2 C3 C4 171.7(5)
C18 C2 C3 C24A -21.6(8)
C18 C2 C3 C24 2.2(11)
C18 C19 C20 C21 0.5(8)
C19 C18 C23 C22 1.2(8)
C19 C20 C21 C22 -0.6(9)
C20 C21 C22 C23 1.0(9)
C21 C22 C23 C18 -1.4(9)
C23 C18 C19 C20 -0.8(7)
Si2A C4 Si2 C30 35.2(6)
Si2A C4 Si2 C31 -81.5(6)
Si2A C4 Si2 C32 159.4(5)
C24A C3 C4 Lu1 -158.5(7)
C24A C3 C4 Si2A 4.5(9)
C24A C3 C4 Si2 33.7(10)
C24A C3 C24 C25 -10(3)
C24A C3 C24 C29 175(6)
C24A C25A C26A C27A -1(2)
C25A C24A C29A C28A -6(2)
C25A C26A C27A C28A -4(2)
C26A C27A C28A C29A 4(2)
C27A C28A C29A C24A 1(2)
C29A C24A C25A C26A 6(3)
C24 C3 C4 Lu1 177.1(9)
C24 C3 C4 Si2A -19.9(11)
C24 C3 C4 Si2 9.3(12)
C24 C3 C24A C25A 153(5)
C24 C3 C24A C29A -23(3)
C24 C25 C26 C27 4(3)
C25 C24 C29 C28 0(3)
C25 C26 C27 C28 -2(2)
C26 C27 C28 C29 -1(2)
C27 C28 C29 C24 2(2)
C29 C24 C25 C26 -3(3)
K1 O1 C34 C33 43.2(5)
K1 O1 C35 C36 -43.6(6)
K1 O2 C36 C35 -49.5(7)
K1 O2 C37 C38 51.6(6)
K1 N1 C33 C34 46.9(5)
K1 N1 C39A C40A 45.6(19)
K1 N1 C45 C46 45.7(13)
K1 N1 C39 C40 42(2)
K1 N1 C45A C46A 41.9(15)
K1 N2 C38 C37 39.6(6)
K1 N2 C44A C43A 54.0(12)
K1 N2 C50 C49 49.9(17)
K1 N2 C44 C43 44.3(13)
K1 N2 C50A C49A 46.0(16)
K1 O3A C40A C39A 50.4(18)
K1 O3A C41A C42A -41.4(14)
K1 O4A C42A C41A -52.6(13)
K1 O4A C43A C44A 42.8(12)
K1 O5 C46 C45 57.5(11)
K1 O5 C47 C48 -47.1(11)
K1 O6 C48 C47 -51.7(10)
K1 O6 C49 C50 44.8(14)
K1 O3 C40 C39 59.5(17)
K1 O3 C41 C42 -43.8(12)
K1 O4 C42 C41 -51.7(13)
K1 O4 C43 C44 45.5(14)
K1 O5A C46A C45A 40.2(13)
K1 O5A C47A C48A -50.0(10)
K1 O6A C48A C47A -45.1(10)
K1 O6A C49A C50A 56.6(15)
K1 C41 C42 O4 34.6(9)
K1 C47A C48A O6A 31.5(7)
O1 C35 C36 O2 62.7(8)
O2 C37 C38 N2 -63.1(7)
N1 C33 C34 O1 -60.9(6)
N1 C39A C40A O3A -68(2)
N1 C45 C46 O5 -70.1(14)
N1 C39 C40 O3 -64(2)
N1 C45A C46A O5A -58.1(17)
C33 N1 C39A C40A -68.1(18)
C33 N1 C45 C46 159.5(10)
C33 N1 C39 C40 -83.5(19)
C33 N1 C45A C46A 166.3(10)
C34 O1 C35 C36 170.9(5)
C35 O1 C34 C33 -172.7(5)
C36 O2 C37 C38 178.2(5)
C37 O2 C36 C35 -179.5(5)
C38 N2 C44A C43A 168.8(10)
C38 N2 C50 C49 -64.5(16)
C38 N2 C44 C43 169.6(9)
C38 N2 C50A C49A -83.5(14)
O3A C41A C42A O4A 62.4(16)
O4A C43A C44A N2 -66.2(14)
O5 C47 C48 O6 67.7(12)
O6 C49 C50 N2 -67.0(18)
C39A N1 C33 C34 157.0(8)
C39A N1 C45 C46 -79.3(15)
C39A N1 C39 C40 -5(4)
C39A N1 C45A C46A -67.9(17)
C40A O3A C41A C42A 179.5(13)
C41A O3A C40A C39A -169.1(15)
C42A O4A C43A C44A 177.9(12)
C43A O4A C42A C41A 170.2(11)
C44A N2 C38 C37 -73.9(9)
C44A N2 C50 C49 179.7(13)
C44A N2 C44 C43 142(4)
C44A N2 C50A C49A 165.5(12)
C45 N1 C33 C34 -68.9(8)
C45 N1 C39A C40A 173.8(15)
C45 N1 C39 C40 166.9(16)
C45 N1 C45A C46A 147(4)
C46 O5 C47 C48 -176.7(9)
C47 O5 C46 C45 -173.7(10)
C48 O6 C49 C50 179.4(11)
C49 O6 C48 C47 172.6(10)
C50 N2 C38 C37 149.5(7)
C50 N2 C44A C43A -74.4(18)
C50 N2 C44 C43 -68.9(17)
C50 N2 C50A C49A -24(2)
O3 C41 C42 K1 30.2(9)
O3 C41 C42 O4 64.8(15)
O4 C43 C44 N2 -62.0(17)
O5A C47A C48A O6A 63.0(11)
O6A C49A C50A N2 -67.0(17)
C39 N1 C33 C34 177.2(8)
C39 N1 C39A C40A -176(7)
C39 N1 C45 C46 -82.7(17)
C39 N1 C45A C46A -76.3(16)
C40 O3 C41 K1 -136.0(12)
C40 O3 C41 C42 -179.8(12)
C41 O3 C40 C39 -167.0(15)
C42 O4 C43 C44 -179.3(12)
C43 O4 C42 K1 -139.1(11)
C43 O4 C42 C41 169.1(12)
C44 N2 C38 C37 -84.0(10)
C44 N2 C44A C43A -35(3)
C44 N2 C50 C49 164.6(16)
C44 N2 C50A C49A 153.2(16)
C45A N1 C33 C34 -76.7(11)
C45A N1 C39A C40A 157.6(17)
C45A N1 C45 C46 -37(2)
C45A N1 C39 C40 150.5(19)
C46A O5A C47A K1 -141.0(10)
C46A O5A C47A C48A 169.0(9)
C47A O5A C46A C45A 179.5(10)
C48A O6A C49A C50A -168.8(12)
C49A O6A C48A C47A 177.6(10)
C50A N2 C38 C37 171.0(7)
C50A N2 C44A C43A -69.2(15)
C50A N2 C50 C49 168(5)
C50A N2 C44 C43 -70.1(15)
